data_4515652
loop_
_publ_author_name
'Smaligo, Andrew J.'
'Vardhineedi, Sriramurthy'
'Kwon, Ohyun'

_publ_section_title
;
 Carvone-Derived P-Stereogenic Phosphines: Design, Synthesis, and Use in
 Allene-Imine [3 + 2] Annulation.
;
_journal_issue 6
_journal_name_full 'ACS catalysis'
_journal_page_first 5188
_journal_page_last 5192
_journal_paper_doi 10.1021/acscatal.8b01081
_journal_volume 8
_journal_year 2018
_chemical_absolute_configuration unk
_chemical_formula_moiety 'C16 H23 O3 P'
_chemical_formula_sum 'C16 H23 O3 P'
_chemical_formula_weight 294.31
_space_group_crystal_system monoclinic
_space_group_IT_number 4
_space_group_name_Hall 'P 2yb'
_space_group_name_H-M_alt 'P 1 21 1'
_atom_sites_solution_hydrogens geom
_audit_creation_method SHELXL-2013
_cell_angle_alpha 90
_cell_angle_beta 90.5900(10)
_cell_angle_gamma 90
_cell_formula_units_Z 4
_cell_length_a 10.2543(6)
_cell_length_b 10.9798(7)
_cell_length_c 13.7645(9)
_cell_measurement_reflns_used 9700
_cell_measurement_temperature 100(2)
_cell_measurement_theta_max 29.82
_cell_measurement_theta_min 4.00
_cell_volume 1549.67(17)
_computing_cell_refinement 'Bruker SAINT'
_computing_data_collection 'Bruker APEX2'
_computing_data_reduction 'Bruker SAINT'
_computing_molecular_graphics 'Bruker SHELXTL'
_computing_publication_material 'Bruker SHELXTL'
_computing_structure_refinement 'SHELXL-2013 (Sheldrick, 2013)'
_computing_structure_solution 'SHELXS-97 (Sheldrick, 2008)'
_diffrn_ambient_temperature 100(2)
_diffrn_detector_area_resol_mean 8.3333
_diffrn_measured_fraction_theta_full 0.994
_diffrn_measured_fraction_theta_max 0.985
_diffrn_measurement_device_type 'Bruker APEX-II CCD'
_diffrn_measurement_method '\f and \w scans'
_diffrn_radiation_type MoK\a
_diffrn_radiation_wavelength 0.71073
_diffrn_reflns_av_R_equivalents 0.0153
_diffrn_reflns_av_unetI/netI 0.0253
_diffrn_reflns_Laue_measured_fraction_full 0.994
_diffrn_reflns_Laue_measured_fraction_max 0.985
_diffrn_reflns_limit_h_max 14
_diffrn_reflns_limit_h_min -14
_diffrn_reflns_limit_k_max 15
_diffrn_reflns_limit_k_min -14
_diffrn_reflns_limit_l_max 19
_diffrn_reflns_limit_l_min -18
_diffrn_reflns_number 15377
_diffrn_reflns_point_group_measured_fraction_full 0.978
_diffrn_reflns_point_group_measured_fraction_max 0.927
_diffrn_reflns_theta_full 25.242
_diffrn_reflns_theta_max 29.851
_diffrn_reflns_theta_min 3.996
_diffrn_source 'Sealed Mo X-Ray Tube'
_exptl_absorpt_coefficient_mu 0.182
_exptl_absorpt_correction_T_max 0.9645
_exptl_absorpt_correction_T_min 0.9037
_exptl_absorpt_correction_type multi-scan
_exptl_absorpt_process_details 'SADABS V2014/2 (Bruker AXS Inc.)'
_exptl_crystal_colour colorless
_exptl_crystal_density_diffrn 1.261
_exptl_crystal_density_meas 0
_exptl_crystal_description block
_exptl_crystal_F_000 632
_exptl_crystal_size_max 0.400
_exptl_crystal_size_mid 0.400
_exptl_crystal_size_min 0.200
_refine_diff_density_max 0.305
_refine_diff_density_min -0.224
_refine_diff_density_rms 0.043
_refine_ls_abs_structure_details
; 
 Flack x determined using 3448 quotients [(I+)-(I-)]/[(I+)+(I-)] 
 (Parsons and Flack (2004), Acta Cryst. A60, s61). 
;
_refine_ls_abs_structure_Flack 0.072(18)
_refine_ls_extinction_method none
_refine_ls_goodness_of_fit_ref 1.023
_refine_ls_hydrogen_treatment constr
_refine_ls_matrix_type full
_refine_ls_number_parameters 369
_refine_ls_number_reflns 8275
_refine_ls_number_restraints 1
_refine_ls_restrained_S_all 1.023
_refine_ls_R_factor_all 0.0291
_refine_ls_R_factor_gt 0.0277
_refine_ls_shift/su_max 0.001
_refine_ls_shift/su_mean 0.000
_refine_ls_structure_factor_coef Fsqd
_refine_ls_weighting_details 'w=1/[\s^2^(Fo^2^)+(0.0470P)^2^+0.1072P] where P=(Fo^2^+2Fc^2^)/3'
_refine_ls_weighting_scheme calc
_refine_ls_wR_factor_gt 0.0711
_refine_ls_wR_factor_ref 0.0720
_reflns_Friedel_coverage 0.793
_reflns_Friedel_fraction_full 0.960
_reflns_Friedel_fraction_max 0.862
_reflns_number_gt 7979
_reflns_number_total 8275
_reflns_threshold_expression 'I > 2\s(I)'
_cod_data_source_file cs8b01081_si_003.cif
_cod_data_source_block kw1010s
_cod_original_cell_volume 1549.66(17)
_cod_original_sg_symbol_H-M 'P 21'
_cod_database_code 4515652
_shelx_space_group_comment
; 
The symmetry employed for this shelxl refinement is uniquely defined 
by the following loop, which should always be used as a source of 
symmetry information in preference to the above space-group names. 
They are only intended as comments. 
;
_shelx_estimated_absorpt_t_min 0.931
_shelx_estimated_absorpt_t_max 0.964
_shelxl_version_number 2013-4

loop_
_space_group_symop_operation_xyz
'x, y, z'
'-x, y+1/2, -z'

loop_
_atom_site_label
_atom_site_type_symbol
_atom_site_fract_x
_atom_site_fract_y
_atom_site_fract_z
_atom_site_U_iso_or_equiv
_atom_site_adp_type
_atom_site_occupancy
_atom_site_site_symmetry_order
_atom_site_calc_flag
_atom_site_refinement_flags_posn
_atom_site_refinement_flags_adp
P1 P 0.45286(4) 0.92201(3) 0.54748(3) 0.01292(8) Uani 1 1 d . .
O1 O 0.20699(11) 0.93538(12) 0.37746(8) 0.0182(2) Uani 1 1 d . .
H1A H 0.1969 0.9126 0.3196 0.027 Uiso 1 1 calc R U
O2 O 0.00242(12) 0.75483(12) 0.31081(9) 0.0205(2) Uani 1 1 d . .
H2 H 0.0596 0.7739 0.2703 0.031 Uiso 1 1 calc R U
O3 O 0.48765(12) 1.00567(11) 0.46559(8) 0.0186(2) Uani 1 1 d . .
C1 C 0.63923(16) 0.76409(16) 0.63411(13) 0.0200(3) Uani 1 1 d . .
H1 H 0.5911 0.6976 0.6079 0.024 Uiso 1 1 calc R U
C2 C 0.75218(18) 0.74239(18) 0.68879(14) 0.0251(4) Uani 1 1 d . .
H2A H 0.7815 0.6613 0.6993 0.030 Uiso 1 1 calc R U
C3 C 0.82163(17) 0.83940(19) 0.72783(14) 0.0267(4) Uani 1 1 d . .
H3A H 0.8970 0.8242 0.7667 0.032 Uiso 1 1 calc R U
C4 C 0.78231(18) 0.95808(18) 0.71084(15) 0.0271(4) Uani 1 1 d . .
H4A H 0.8318 1.0241 0.7364 0.032 Uiso 1 1 calc R U
C5 C 0.66962(17) 0.98046(17) 0.65601(13) 0.0230(3) Uani 1 1 d . .
H5A H 0.6421 1.0618 0.6445 0.028 Uiso 1 1 calc R U
C6 C 0.59691(15) 0.88286(15) 0.61790(11) 0.0152(3) Uani 1 1 d . .
C7 C 0.35976(15) 0.78539(14) 0.51679(11) 0.0155(3) Uani 1 1 d . .
H7A H 0.3386 0.7827 0.4465 0.019 Uiso 1 1 calc R U
H7B H 0.4085 0.7108 0.5349 0.019 Uiso 1 1 calc R U
C8 C 0.23371(15) 0.79885(17) 0.57845(11) 0.0168(3) Uani 1 1 d . .
H8 H 0.1878 0.7194 0.5880 0.020 Uiso 1 1 calc R U
C9 C 0.14077(15) 0.90043(15) 0.54120(11) 0.0168(3) Uani 1 1 d . .
H9 H 0.0598 0.8950 0.5808 0.020 Uiso 1 1 calc R U
C10 C 0.21166(16) 1.02080(16) 0.57204(12) 0.0186(3) Uani 1 1 d . .
H10A H 0.2397 1.0674 0.5143 0.022 Uiso 1 1 calc R U
H10B H 0.1539 1.0727 0.6117 0.022 Uiso 1 1 calc R U
C11 C 0.33136(15) 0.97687(15) 0.63256(11) 0.0162(3) Uani 1 1 d . .
H11 H 0.3647 1.0368 0.6816 0.019 Uiso 1 1 calc R U
C12 C 0.28439(16) 0.85426(17) 0.67551(12) 0.0195(3) Uani 1 1 d . .
H12 H 0.3611 0.8065 0.6998 0.023 Uiso 1 1 calc R U
C13 C 0.18430(19) 0.8666(2) 0.75613(13) 0.0309(4) Uani 1 1 d . .
H13A H 0.1469 0.7865 0.7704 0.046 Uiso 1 1 calc R U
H13B H 0.1148 0.9223 0.7351 0.046 Uiso 1 1 calc R U
H13C H 0.2269 0.8990 0.8147 0.046 Uiso 1 1 calc R U
C14 C 0.09710(15) 0.89778(15) 0.43331(11) 0.0158(3) Uani 1 1 d . .
C15 C -0.01527(18) 0.98706(18) 0.41610(13) 0.0249(4) Uani 1 1 d . .
H15A H -0.0384 0.9882 0.3469 0.037 Uiso 1 1 calc R U
H15B H 0.0116 1.0688 0.4366 0.037 Uiso 1 1 calc R U
H15C H -0.0910 0.9614 0.4538 0.037 Uiso 1 1 calc R U
C16 C 0.05457(16) 0.76790(16) 0.40713(12) 0.0189(3) Uani 1 1 d . .
H16A H 0.1307 0.7130 0.4145 0.023 Uiso 1 1 calc R U
H16B H -0.0122 0.7411 0.4540 0.023 Uiso 1 1 calc R U
P2 P 0.24471(4) 0.80172(4) 0.10468(3) 0.01439(8) Uani 1 1 d . .
O4 O 0.45159(11) 0.89585(12) 0.28712(8) 0.0201(2) Uani 1 1 d . .
H4 H 0.4545 0.9352 0.3394 0.030 Uiso 1 1 calc R U
O5 O 0.78116(12) 0.82542(14) 0.20993(10) 0.0282(3) Uani 1 1 d . .
H5 H 0.8452 0.7990 0.2421 0.042 Uiso 1 1 calc R U
O6 O 0.17205(11) 0.86068(12) 0.18641(8) 0.0184(2) Uani 1 1 d . .
C17 C 0.00060(18) 0.75312(19) 0.03467(15) 0.0270(4) Uani 1 1 d . .
H17 H -0.0242 0.8158 0.0783 0.032 Uiso 1 1 calc R U
C18 C -0.0931(2) 0.6989(2) -0.02530(17) 0.0333(4) Uani 1 1 d . .
H18 H -0.1814 0.7248 -0.0225 0.040 Uiso 1 1 calc R U
C19 C -0.0574(2) 0.60729(19) -0.08900(14) 0.0285(4) Uani 1 1 d . .
H19 H -0.1211 0.5715 -0.1307 0.034 Uiso 1 1 calc R U
C20 C 0.07067(19) 0.56782(18) -0.09191(13) 0.0250(4) Uani 1 1 d . .
H20 H 0.0947 0.5043 -0.1351 0.030 Uiso 1 1 calc R U
C21 C 0.16434(17) 0.62126(17) -0.03153(13) 0.0208(3) Uani 1 1 d . .
H21 H 0.2519 0.5930 -0.0330 0.025 Uiso 1 1 calc R U
C22 C 0.13074(16) 0.71580(16) 0.03105(12) 0.0180(3) Uani 1 1 d . .
C23 C 0.38790(16) 0.71234(15) 0.13846(12) 0.0170(3) Uani 1 1 d . .
H23A H 0.4031 0.7143 0.2096 0.020 Uiso 1 1 calc R U
H23B H 0.3783 0.6266 0.1173 0.020 Uiso 1 1 calc R U
C24 C 0.50079(15) 0.77625(14) 0.08372(11) 0.0155(3) Uani 1 1 d . .
H24 H 0.5788 0.7224 0.0765 0.019 Uiso 1 1 calc R U
C25 C 0.53660(15) 0.90333(14) 0.12541(11) 0.0144(3) Uani 1 1 d . .
H25 H 0.6154 0.9316 0.0896 0.017 Uiso 1 1 calc R U
C26 C 0.42110(16) 0.98613(15) 0.09143(11) 0.0160(3) Uani 1 1 d . .
H26A H 0.3705 1.0154 0.1477 0.019 Uiso 1 1 calc R U
H26B H 0.4534 1.0573 0.0547 0.019 Uiso 1 1 calc R U
C27 C 0.33675(15) 0.90254(15) 0.02554(11) 0.0155(3) Uani 1 1 d . .
H27 H 0.2833 0.9461 -0.0247 0.019 Uiso 1 1 calc R U
C28 C 0.43858(15) 0.81150(16) -0.01571(11) 0.0168(3) Uani 1 1 d . .
H28 H 0.3923 0.7393 -0.0439 0.020 Uiso 1 1 calc R U
C29 C 0.53080(18) 0.86437(18) -0.09113(13) 0.0231(4) Uani 1 1 d . .
H29A H 0.5763 0.9351 -0.0635 0.035 Uiso 1 1 calc R U
H29B H 0.4806 0.8896 -0.1487 0.035 Uiso 1 1 calc R U
H29C H 0.5947 0.8024 -0.1096 0.035 Uiso 1 1 calc R U
C30 C 0.56880(15) 0.91574(16) 0.23452(11) 0.0161(3) Uani 1 1 d . .
C31 C 0.62177(17) 1.04399(16) 0.25452(12) 0.0202(3) Uani 1 1 d . .
H31A H 0.6390 1.0534 0.3243 0.030 Uiso 1 1 calc R U
H31B H 0.5573 1.1046 0.2334 0.030 Uiso 1 1 calc R U
H31C H 0.7029 1.0559 0.2187 0.030 Uiso 1 1 calc R U
C32 C 0.66700(16) 0.81915(17) 0.26749(12) 0.0212(3) Uani 1 1 d . .
H32A H 0.6904 0.8324 0.3366 0.025 Uiso 1 1 calc R U
H32B H 0.6273 0.7373 0.2613 0.025 Uiso 1 1 calc R U

loop_
_atom_site_aniso_label
_atom_site_aniso_U_11
_atom_site_aniso_U_22
_atom_site_aniso_U_33
_atom_site_aniso_U_23
_atom_site_aniso_U_13
_atom_site_aniso_U_12
P1 0.01405(17) 0.01246(17) 0.01222(17) -0.00043(13) -0.00087(12) -0.00082(13)
O1 0.0200(5) 0.0227(6) 0.0120(5) -0.0007(4) -0.0001(4) -0.0050(5)
O2 0.0168(6) 0.0278(6) 0.0169(6) -0.0001(5) -0.0034(4) -0.0053(5)
O3 0.0207(6) 0.0189(6) 0.0162(5) 0.0026(4) -0.0010(4) -0.0044(4)
C1 0.0170(8) 0.0185(8) 0.0245(8) -0.0023(6) -0.0013(6) 0.0001(6)
C2 0.0188(8) 0.0256(9) 0.0307(9) 0.0009(7) -0.0033(7) 0.0050(7)
C3 0.0161(8) 0.0336(10) 0.0303(10) 0.0022(8) -0.0059(7) 0.0004(7)
C4 0.0226(9) 0.0253(9) 0.0331(10) -0.0015(7) -0.0094(7) -0.0072(7)
C5 0.0226(8) 0.0192(8) 0.0271(9) 0.0003(7) -0.0050(7) -0.0029(6)
C6 0.0136(7) 0.0172(7) 0.0147(7) -0.0002(5) 0.0003(5) -0.0011(5)
C7 0.0149(7) 0.0137(7) 0.0178(7) -0.0007(5) -0.0025(5) -0.0007(5)
C8 0.0148(7) 0.0192(7) 0.0165(7) 0.0044(6) -0.0022(5) -0.0022(6)
C9 0.0141(7) 0.0227(9) 0.0136(7) 0.0006(6) -0.0007(5) 0.0016(6)
C10 0.0193(8) 0.0199(8) 0.0165(7) -0.0038(6) -0.0034(6) 0.0057(6)
C11 0.0157(7) 0.0188(7) 0.0142(7) -0.0031(6) -0.0015(5) 0.0027(6)
C12 0.0152(7) 0.0294(9) 0.0137(7) 0.0034(6) -0.0012(5) -0.0010(6)
C13 0.0199(8) 0.0572(13) 0.0158(8) 0.0050(8) 0.0008(6) -0.0016(8)
C14 0.0138(7) 0.0194(8) 0.0141(7) 0.0010(5) -0.0005(5) 0.0022(5)
C15 0.0245(8) 0.0282(9) 0.0219(8) -0.0031(7) -0.0071(6) 0.0101(7)
C16 0.0175(8) 0.0223(8) 0.0169(7) 0.0021(6) -0.0046(6) -0.0034(6)
P2 0.01392(17) 0.01635(18) 0.01287(17) -0.00154(15) -0.00016(13) -0.00085(14)
O4 0.0162(5) 0.0294(7) 0.0146(5) -0.0035(5) 0.0023(4) -0.0048(5)
O5 0.0158(6) 0.0430(9) 0.0259(7) 0.0043(6) -0.0007(5) 0.0073(5)
O6 0.0170(5) 0.0236(6) 0.0147(5) -0.0042(5) 0.0013(4) -0.0012(5)
C17 0.0184(8) 0.0287(9) 0.0340(10) -0.0119(8) -0.0021(7) 0.0005(7)
C18 0.0187(9) 0.0361(11) 0.0447(12) -0.0097(9) -0.0079(8) -0.0017(8)
C19 0.0292(10) 0.0298(9) 0.0264(9) -0.0035(8) -0.0070(7) -0.0114(8)
C20 0.0301(9) 0.0245(9) 0.0203(8) -0.0059(7) 0.0034(7) -0.0113(7)
C21 0.0195(8) 0.0207(8) 0.0222(8) -0.0035(6) 0.0032(6) -0.0038(6)
C22 0.0170(7) 0.0198(8) 0.0172(7) -0.0023(6) -0.0007(6) -0.0033(6)
C23 0.0170(7) 0.0146(7) 0.0194(7) 0.0007(6) -0.0013(6) -0.0008(5)
C24 0.0144(7) 0.0154(7) 0.0168(7) -0.0020(5) 0.0003(5) 0.0008(5)
C25 0.0136(6) 0.0151(7) 0.0144(7) 0.0002(5) 0.0008(5) 0.0000(5)
C26 0.0183(7) 0.0137(7) 0.0159(7) -0.0001(6) -0.0028(5) -0.0005(6)
C27 0.0172(7) 0.0163(8) 0.0131(7) -0.0005(5) -0.0015(5) -0.0004(6)
C28 0.0163(7) 0.0191(7) 0.0151(7) -0.0029(6) 0.0012(5) -0.0020(6)
C29 0.0223(8) 0.0311(10) 0.0161(8) -0.0018(7) 0.0032(6) -0.0057(7)
C30 0.0140(7) 0.0200(7) 0.0143(7) -0.0005(6) -0.0001(5) -0.0032(6)
C31 0.0200(8) 0.0225(8) 0.0182(8) -0.0035(6) 0.0007(6) -0.0053(6)
C32 0.0178(7) 0.0263(9) 0.0194(8) 0.0036(6) -0.0027(6) -0.0005(6)

loop_
_atom_type_symbol
_atom_type_description
_atom_type_scat_dispersion_real
_atom_type_scat_dispersion_imag
_atom_type_scat_source
C C 0.0033 0.0016 'International Tables Vol C Tables 4.2.6.8 and 6.1.1.4'
H H 0.0000 0.0000 'International Tables Vol C Tables 4.2.6.8 and 6.1.1.4'
O O 0.0106 0.0060 'International Tables Vol C Tables 4.2.6.8 and 6.1.1.4'
P P 0.1023 0.0942 'International Tables Vol C Tables 4.2.6.8 and 6.1.1.4'

loop_
_geom_angle_atom_site_label_1
_geom_angle_atom_site_label_2
_geom_angle_atom_site_label_3
_geom_angle
O3 P1 C6 110.41(7)
O3 P1 C11 116.76(8)
C6 P1 C11 107.11(7)
O3 P1 C7 117.20(7)
C6 P1 C7 110.54(7)
C11 P1 C7 93.50(8)
C14 O1 H1A 109.5
C16 O2 H2 109.5
C6 C1 C2 120.15(16)
C6 C1 H1 119.9
C2 C1 H1 119.9
C3 C2 C1 119.88(17)
C3 C2 H2A 120.1
C1 C2 H2A 120.1
C4 C3 C2 120.69(16)
C4 C3 H3A 119.7
C2 C3 H3A 119.7
C3 C4 C5 119.72(17)
C3 C4 H4A 120.1
C5 C4 H4A 120.1
C4 C5 C6 120.08(17)
C4 C5 H5A 120.0
C6 C5 H5A 120.0
C1 C6 C5 119.46(15)
C1 C6 P1 124.04(13)
C5 C6 P1 116.49(12)
C8 C7 P1 103.32(11)
C8 C7 H7A 111.1
P1 C7 H7A 111.1
C8 C7 H7B 111.1
P1 C7 H7B 111.1
H7A C7 H7B 109.1
C9 C8 C12 101.64(14)
C9 C8 C7 113.44(13)
C12 C8 C7 103.50(12)
C9 C8 H8 112.5
C12 C8 H8 112.5
C7 C8 H8 112.5
C14 C9 C8 118.34(13)
C14 C9 C10 113.92(13)
C8 C9 C10 103.62(12)
C14 C9 H9 106.8
C8 C9 H9 106.8
C10 C9 H9 106.8
C11 C10 C9 104.22(13)
C11 C10 H10A 110.9
C9 C10 H10A 110.9
C11 C10 H10B 110.9
C9 C10 H10B 110.9
H10A C10 H10B 108.9
C12 C11 C10 103.15(13)
C12 C11 P1 100.11(11)
C10 C11 P1 107.46(11)
C12 C11 H11 114.8
C10 C11 H11 114.8
P1 C11 H11 114.8
C13 C12 C11 114.49(16)
C13 C12 C8 116.05(14)
C11 C12 C8 96.59(12)
C13 C12 H12 109.7
C11 C12 H12 109.7
C8 C12 H12 109.7
C12 C13 H13A 109.5
C12 C13 H13B 109.5
H13A C13 H13B 109.5
C12 C13 H13C 109.5
H13A C13 H13C 109.5
H13B C13 H13C 109.5
O1 C14 C15 109.14(13)
O1 C14 C16 111.45(13)
C15 C14 C16 110.35(13)
O1 C14 C9 106.76(12)
C15 C14 C9 110.29(13)
C16 C14 C9 108.79(13)
C14 C15 H15A 109.5
C14 C15 H15B 109.5
H15A C15 H15B 109.5
C14 C15 H15C 109.5
H15A C15 H15C 109.5
H15B C15 H15C 109.5
O2 C16 C14 114.42(13)
O2 C16 H16A 108.7
C14 C16 H16A 108.7
O2 C16 H16B 108.7
C14 C16 H16B 108.7
H16A C16 H16B 107.6
O6 P2 C22 108.81(7)
O6 P2 C23 116.45(7)
C22 P2 C23 112.16(8)
O6 P2 C27 116.71(7)
C22 P2 C27 108.54(7)
C23 P2 C27 93.36(7)
C30 O4 H4 109.5
C32 O5 H5 109.5
C18 C17 C22 120.42(18)
C18 C17 H17 119.8
C22 C17 H17 119.8
C19 C18 C17 120.00(19)
C19 C18 H18 120.0
C17 C18 H18 120.0
C20 C19 C18 120.13(17)
C20 C19 H19 119.9
C18 C19 H19 119.9
C19 C20 C21 119.97(17)
C19 C20 H20 120.0
C21 C20 H20 120.0
C20 C21 C22 120.58(17)
C20 C21 H21 119.7
C22 C21 H21 119.7
C21 C22 C17 118.85(15)
C21 C22 P2 124.97(13)
C17 C22 P2 116.09(13)
C24 C23 P2 103.61(11)
C24 C23 H23A 111.0
P2 C23 H23A 111.0
C24 C23 H23B 111.0
P2 C23 H23B 111.0
H23A C23 H23B 109.0
C25 C24 C28 101.26(12)
C25 C24 C23 113.65(13)
C28 C24 C23 103.80(12)
C25 C24 H24 112.4
C28 C24 H24 112.4
C23 C24 H24 112.4
C30 C25 C24 119.20(13)
C30 C25 C26 113.26(13)
C24 C25 C26 103.71(12)
C30 C25 H25 106.6
C24 C25 H25 106.6
C26 C25 H25 106.6
C27 C26 C25 104.35(12)
C27 C26 H26A 110.9
C25 C26 H26A 110.9
C27 C26 H26B 110.9
C25 C26 H26B 110.9
H26A C26 H26B 108.9
C26 C27 C28 102.80(12)
C26 C27 P2 107.43(10)
C28 C27 P2 100.45(11)
C26 C27 H27 114.8
C28 C27 H27 114.8
P2 C27 H27 114.8
C29 C28 C24 116.26(13)
C29 C28 C27 115.25(15)
C24 C28 C27 96.29(11)
C29 C28 H28 109.4
C24 C28 H28 109.4
C27 C28 H28 109.4
C28 C29 H29A 109.5
C28 C29 H29B 109.5
H29A C29 H29B 109.5
C28 C29 H29C 109.5
H29A C29 H29C 109.5
H29B C29 H29C 109.5
O4 C30 C32 107.40(13)
O4 C30 C31 110.38(13)
C32 C30 C31 110.67(13)
O4 C30 C25 107.94(12)
C32 C30 C25 111.23(14)
C31 C30 C25 109.17(13)
C30 C31 H31A 109.5
C30 C31 H31B 109.5
H31A C31 H31B 109.5
C30 C31 H31C 109.5
H31A C31 H31C 109.5
H31B C31 H31C 109.5
O5 C32 C30 110.16(14)
O5 C32 H32A 109.6
C30 C32 H32A 109.6
O5 C32 H32B 109.6
C30 C32 H32B 109.6
H32A C32 H32B 108.1

loop_
_geom_bond_atom_site_label_1
_geom_bond_atom_site_label_2
_geom_bond_distance
P1 O3 1.5001(12)
P1 C6 1.8102(17)
P1 C11 1.8211(16)
P1 C7 1.8253(16)
O1 C14 1.4315(19)
O1 H1A 0.8400
O2 C16 1.432(2)
O2 H2 0.8400
C1 C6 1.392(2)
C1 C2 1.395(2)
C1 H1 0.9500
C2 C3 1.387(3)
C2 H2A 0.9500
C3 C4 1.383(3)
C3 H3A 0.9500
C4 C5 1.395(2)
C4 H4A 0.9500
C5 C6 1.404(2)
C5 H5A 0.9500
C7 C8 1.561(2)
C7 H7A 0.9900
C7 H7B 0.9900
C8 C9 1.551(2)
C8 C12 1.553(2)
C8 H8 1.0000
C9 C14 1.547(2)
C9 C10 1.565(2)
C9 H9 1.0000
C10 C11 1.553(2)
C10 H10A 0.9900
C10 H10B 0.9900
C11 C12 1.549(2)
C11 H11 1.0000
C12 C13 1.525(2)
C12 H12 1.0000
C13 H13A 0.9800
C13 H13B 0.9800
C13 H13C 0.9800
C14 C15 1.529(2)
C14 C16 1.533(2)
C15 H15A 0.9800
C15 H15B 0.9800
C15 H15C 0.9800
C16 H16A 0.9900
C16 H16B 0.9900
P2 O6 1.5024(12)
P2 C22 1.8051(17)
P2 C23 1.8224(17)
P2 C27 1.8232(16)
O4 C30 1.4264(18)
O4 H4 0.8400
O5 C32 1.422(2)
O5 H5 0.8400
C17 C18 1.394(3)
C17 C22 1.397(2)
C17 H17 0.9500
C18 C19 1.386(3)
C18 H18 0.9500
C19 C20 1.384(3)
C19 H19 0.9500
C20 C21 1.393(2)
C20 H20 0.9500
C21 C22 1.394(2)
C21 H21 0.9500
C23 C24 1.555(2)
C23 H23A 0.9900
C23 H23B 0.9900
C24 C25 1.551(2)
C24 C28 1.553(2)
C24 H24 1.0000
C25 C30 1.540(2)
C25 C26 1.561(2)
C25 H25 1.0000
C26 C27 1.548(2)
C26 H26A 0.9900
C26 H26B 0.9900
C27 C28 1.557(2)
C27 H27 1.0000
C28 C29 1.526(2)
C28 H28 1.0000
C29 H29A 0.9800
C29 H29B 0.9800
C29 H29C 0.9800
C30 C32 1.528(2)
C30 C31 1.533(2)
C31 H31A 0.9800
C31 H31B 0.9800
C31 H31C 0.9800
C32 H32A 0.9900
C32 H32B 0.9900

loop_
_geom_torsion_atom_site_label_1
_geom_torsion_atom_site_label_2
_geom_torsion_atom_site_label_3
_geom_torsion_atom_site_label_4
_geom_torsion
C6 C1 C2 C3 0.6(3)
C1 C2 C3 C4 -1.9(3)
C2 C3 C4 C5 1.7(3)
C3 C4 C5 C6 -0.3(3)
C2 C1 C6 C5 0.8(3)
C2 C1 C6 P1 179.50(13)
C4 C5 C6 C1 -0.9(3)
C4 C5 C6 P1 -179.76(14)
O3 P1 C6 C1 -122.99(14)
C11 P1 C6 C1 108.89(15)
C7 P1 C6 C1 8.32(17)
O3 P1 C6 C5 55.79(15)
C11 P1 C6 C5 -72.32(14)
C7 P1 C6 C5 -172.89(13)
O3 P1 C7 C8 -121.34(10)
C6 P1 C7 C8 110.98(10)
C11 P1 C7 C8 1.25(11)
P1 C7 C8 C9 71.18(14)
P1 C7 C8 C12 -38.10(14)
C12 C8 C9 C14 164.00(14)
C7 C8 C9 C14 53.57(19)
C12 C8 C9 C10 36.79(14)
C7 C8 C9 C10 -73.63(15)
C14 C9 C10 C11 -135.21(14)
C8 C9 C10 C11 -5.28(15)
C9 C10 C11 C12 -28.24(16)
C9 C10 C11 P1 76.97(14)
O3 P1 C11 C12 158.39(9)
C6 P1 C11 C12 -77.28(11)
C7 P1 C11 C12 35.45(11)
O3 P1 C11 C10 51.04(13)
C6 P1 C11 C10 175.36(11)
C7 P1 C11 C10 -71.90(12)
C10 C11 C12 C13 -72.55(17)
P1 C11 C12 C13 176.68(12)
C10 C11 C12 C8 50.02(14)
P1 C11 C12 C8 -60.75(12)
C9 C8 C12 C13 68.12(19)
C7 C8 C12 C13 -174.03(16)
C9 C8 C12 C11 -53.27(14)
C7 C8 C12 C11 64.58(15)
C8 C9 C14 O1 -73.71(17)
C10 C9 C14 O1 48.42(17)
C8 C9 C14 C15 167.83(14)
C10 C9 C14 C15 -70.03(17)
C8 C9 C14 C16 46.67(18)
C10 C9 C14 C16 168.81(13)
O1 C14 C16 O2 -67.01(17)
C15 C14 C16 O2 54.43(18)
C9 C14 C16 O2 175.55(13)
C22 C17 C18 C19 0.1(3)
C17 C18 C19 C20 1.2(3)
C18 C19 C20 C21 -0.8(3)
C19 C20 C21 C22 -1.0(3)
C20 C21 C22 C17 2.3(3)
C20 C21 C22 P2 -174.14(14)
C18 C17 C22 C21 -1.8(3)
C18 C17 C22 P2 174.91(17)
O6 P2 C22 C21 -159.41(15)
C23 P2 C22 C21 -29.12(18)
C27 P2 C22 C21 72.62(17)
O6 P2 C22 C17 24.11(17)
C23 P2 C22 C17 154.41(14)
C27 P2 C22 C17 -103.85(15)
O6 P2 C23 C24 -120.45(11)
C22 P2 C23 C24 113.29(11)
C27 P2 C23 C24 1.70(11)
P2 C23 C24 C25 70.50(14)
P2 C23 C24 C28 -38.60(13)
C28 C24 C25 C30 164.21(13)
C23 C24 C25 C30 53.56(18)
C28 C24 C25 C26 37.19(14)
C23 C24 C25 C26 -73.46(15)
C30 C25 C26 C27 -135.84(13)
C24 C25 C26 C27 -5.20(15)
C25 C26 C27 C28 -28.64(15)
C25 C26 C27 P2 76.80(13)
O6 P2 C27 C26 49.77(13)
C22 P2 C27 C26 173.11(11)
C23 P2 C27 C26 -72.17(11)
O6 P2 C27 C28 156.87(9)
C22 P2 C27 C28 -79.80(11)
C23 P2 C27 C28 34.93(10)
C25 C24 C28 C29 68.46(17)
C23 C24 C28 C29 -173.50(14)
C25 C24 C28 C27 -53.74(13)
C23 C24 C28 C27 64.30(14)
C26 C27 C28 C29 -72.32(16)
P2 C27 C28 C29 176.94(12)
C26 C27 C28 C24 50.64(14)
P2 C27 C28 C24 -60.10(11)
C24 C25 C30 O4 -68.99(18)
C26 C25 C30 O4 53.40(17)
C24 C25 C30 C32 48.59(18)
C26 C25 C30 C32 170.99(13)
C24 C25 C30 C31 170.99(13)
C26 C25 C30 C31 -66.61(16)
O4 C30 C32 O5 173.52(13)
C31 C30 C32 O5 -65.92(17)
C25 C30 C32 O5 55.61(18)
